data_2007144
loop_
_publ_author_name
'Fitzgerald, Lawrence J.'
'Gerkin, Roger E.'

_publ_section_title
;
 Phenolphthalein and 3',3''-Dinitrophenolphthalein
;
_journal_coden_ASTM ACSCEE
_journal_issue 4
_journal_name_full
;
 Acta Crystallographica, Section C: Crystal Structure Communications
;
_journal_page_first 535
_journal_page_last 539
_journal_paper_doi 10.1107/s0108270197015771
_journal_volume 54
_journal_year 1998
_chemical_formula_moiety 'C20 H14 O4'
_chemical_formula_sum 'C20 H14 O4'
_chemical_formula_weight 318.33
_chemical_name_common phenolphthalein
_space_group_IT_number 33
_symmetry_cell_setting orthorhombic
_symmetry_space_group_name_Hall 'P 2c -2n'
_symmetry_space_group_name_H-M 'P n a 21'
_cell_angle_alpha 90
_cell_angle_beta 90
_cell_angle_gamma 90
_cell_formula_units_Z 8
_cell_length_a 19.270(4)
_cell_length_b 14.819(4)
_cell_length_c 11.392(4)
_cell_measurement_temperature 296
_cell_volume 3253.2(13)
_diffrn_ambient_temperature 296
_exptl_crystal_density_diffrn 1.300
_cod_depositor_comments
;
The following automatic conversions were performed:
'_symmetry_cell_setting' value 'Orthorhombic' changed to 'orthorhombic'
according to '/home/saulius/struct/CIF-dictionaries/cif_core.dic'
dictionary named 'cif_core.dic' version 2.4.1 from 2010-06-29.

Automatic conversion script
Id: cif_fix_enum 1527 2010-12-29 10:47:43Z saulius 

The following automatic conversions were performed:

'_atom_site_adp_type' tag value 'Uij' was replaced with 'Uani' value
48 times.

Automatic conversion script
Id: cif_fix_values 1646 2011-03-28 12:23:43Z adriana 
;
_cod_database_code 2007144

loop_
_symmetry_equiv_pos_as_xyz
'  +x,  +y,  +z'
'  -x,  -y,1/2+z'
1/2-x,1/2+y,1/2+z
'1/2+x,1/2-y,  +z'

loop_
_atom_site_label
_atom_site_fract_x
_atom_site_fract_y
_atom_site_fract_z
_atom_site_U_iso_or_equiv
_atom_site_adp_type
_atom_site_calc_flag
_atom_site_calc_attached_atom
O1A .24040(10) 1.1301(2) .6018 .0412(8) Uani ? ?
O1B .32530(10) .0903(2) .0407(3) .0412(8) Uani ? ?
O2A .3089(2) 1.2457(2) .6472(4) .0660(10) Uani ? ?
O2B .3493(2) .0338(2) -.1361(4) .0680(10) Uani ? ?
O4A# .1504(2) .9150(2) .1564(3) .0534(10) Uani ? ?
O4A* .0550(2) .9364(2) .9836(4) .0590(10) Uani ? ?
O4B# .1300(2) .4154(2) .1855(4) .0506(10) Uani ? ?
O4B* .4598(2) -.0189(2) .5139(4) .0610(10) Uani ? ?
C1A .1660(2) 1.1109(3) .5826(4) .0360(10) Uani ? ?
C1A# .1605(2) 1.0584(2) .4683(4) .0320(10) Uani ? ?
C1A* .1394(2) 1.0601(2) .6899(4) .0320(10) Uani ? ?
C1B .3498(2) .1647(2) .1193(4) .0360(10) Uani ? ?
C1B# .2881(2) .2267(2) .1418(4) .0340(10) Uani ? ?
C1B* .3792(2) .1193(3) .2275(4) .0340(10) Uani ? ?
C2A .1345(2) 1.2046(2) .5810(4) .0360(10) Uani ? ?
C2A# .1743(2) .9666(3) .4672(4) .0380(10) Uani ? ?
C2A* .1770(2) 1.0559(3) .7932(4) .0400(10) Uani ? ?
C2B .4031(2) .2112(3) .0436(4) .0370(10) Uani ? ?
C2B# .2878(2) .2828(3) .2389(4) .0430(10) Uani ? ?
C2B* .4501(2) .1081(3) .2432(4) .0420(10) Uani ? ?
C3A .1856(2) 1.2666(3) .6085(4) .0460(10) Uani ? ?
C3A# .1718(2) .9175(3) .3651(5) .0440(10) Uani ? ?
C3A* .1506(2) 1.0145(3) .8922(4) .0450(10) Uani ? ?
C3B .4089(2) .1668(3) -.0621(4) .0460(10) Uani ? ?
C3B# .2352(2) .3456(3) .2559(4) .0430(10) Uani ? ?
C3B* .4759(2) .0619(3) .3387(4) .0480(10) Uani ? ?
C4A .2510(2) 1.2187(3) .6214(5) .0470(10) Uani ? ?
C4A# .1554(2) .9600(3) .2613(4) .0360(10) Uani ? ?
C4A* .0853(2) .9768(3) .8888(4) .0400(10) Uani ? ?
C4B .3607(2) .0910(3) -.0623(5) .0460(10) Uani ? ?
C4B# .1827(2) .3530(3) .1751(4) .0360(10) Uani ? ?
C4B* .4310(2) .0249(3) .4202(4) .0430(10) Uani ? ?
C5A .0668(2) 1.2304(3) .5622(5) .0440(10) Uani ? ?
C5A# .1420(2) 1.0522(3) .2592(4) .0400(10) Uani ? ?
C5A* .0469(2) .9810(3) .7863(4) .0450(10) Uani ? ?
C5B .4429(2) .2869(3) .0655(5) .0520(10) Uani ? ?
C5B# .1816(2) .2972(3) .0786(5) .0470(10) Uani ? ?
C5B* .3601(2) .0338(3) .4047(4) .0450(10) Uani ? ?
C6A .0514(2) 1.3216(3) .5744(5) .0550(10) Uani ? ?
C6A# .1452(2) 1.1003(2) .3632(4) .0350(10) Uani ? ?
C6A* .0744(2) 1.0221(3) .6884(4) .0400(10) Uani ? ?
C6B .4885(3) .3152(3) -.0195(6) .074(2) Uani ? ?
C6B# .2343(2) .2352(3) .0621(4) .0450(10) Uani ? ?
C6B* .3352(2) .0809(3) .3099(5) .0460(10) Uani ? ?
C7A .1022(3) 1.3839(3) .6029(6) .068(2) Uani ? ?
C7B .4938(3) .2689(4) -.1259(6) .083(2) Uani ? ?
C8A .1696(3) 1.3581(3) .6201(5) .066(2) Uani ? ?
C8B .4537(3) .1949(4) -.1485(5) .069(2) Uani ? ?
H2A# .1861 .9361 .5407 .0454 Uiso calc C2A#
H2A* .2234 1.0828 .7963 .0481 Uiso calc C2A*
H2B# .3252 .2782 .2966 .0519 Uiso calc C2B#
H2B* .4823 .1334 .1856 .0500 Uiso calc C2B*
H3A# .1816 .8527 .3662 .0521 Uiso calc C3A#
H3A* .1781 1.0119 .9644 .0542 Uiso calc C3A*
H3B# .2356 .3845 .3254 .0514 Uiso calc C3B#
H3B* .5261 .0553 .3488 .0580 Uiso calc C3B*
H4A# .164(2) .856(3) .157(5) .09(2) Uiso ? ?
H4A* .086(2) .926(3) 1.037(5) .08(2) Uiso ? ?
H4B# .144(2) .455(3) .231(4) .050(10) Uiso ? ?
H4B* .429(2) -.039(3) .560(5) .08(2) Uiso ? ?
H5A .0310 1.1865 .5412 .0528 Uiso calc C5A
H5A# .1306 1.0826 .1854 .0476 Uiso calc C5A#
H5A* .0002 .9549 .7835 .0539 Uiso calc C5A*
H5B .4387 .3195 .1399 .0626 Uiso calc C5B
H5B# .1436 .3013 .0219 .0562 Uiso calc C5B#
H5B* .3280 .0066 .4610 .0537 Uiso calc C5B*
H6A .0036 1.3422 .5626 .0663 Uiso calc C6A
H6A# .1364 1.1653 .3621 .0416 Uiso calc C6A#
H6A* .0470 1.0242 .6161 .0479 Uiso calc C6A*
H6B .5177 .3682 -.0055 .0880 Uiso calc C6B
H6B# .2336 .1966 -.0076 .0536 Uiso calc C6B#
H6B* .2850 .0875 .3002 .0550 Uiso calc C6B*
H7A .0896 1.4476 .6109 .0812 Uiso calc C7A
H7B .5267 .2899 -.1854 .0992 Uiso calc C7B
H8A .2054 1.4025 .6401 .0791 Uiso calc C8A
H8B .4568 .1630 -.2235 .0831 Uiso calc C8B

loop_
_atom_site_aniso_label
_atom_site_aniso_U_11
_atom_site_aniso_U_22
_atom_site_aniso_U_33
_atom_site_aniso_U_12
_atom_site_aniso_U_13
_atom_site_aniso_U_23
O1A .039(2) .0360(10) .048(2) -.0060(10) .0020(10) -.0060(10)
O1B .042(2) .0350(10) .047(2) .0020(10) -.0040(10) -.0100(10)
O2A .056(2) .055(2) .089(3) -.020(2) -.004(2) -.014(2)
O2B .067(2) .076(2) .060(2) .011(2) -.012(2) -.041(2)
O4A# .075(2) .052(2) .033(2) .021(2) -.008(2) -.011(2)
O4A* .051(2) .085(3) .042(2) -.007(2) .002(2) .017(2)
O4B# .051(2) .053(2) .048(2) .019(2) -.009(2) -.015(2)
O4B* .049(2) .081(2) .052(2) .002(2) -.003(2) .029(2)
C1A .032(2) .033(2) .042(2) -.003(2) .005(2) -.003(2)
C1A# .030(2) .028(2) .038(2) -.004(2) .003(2) -.002(2)
C1A* .036(2) .028(2) .032(2) .002(2) -.001(2) -.005(2)
C1B .034(2) .032(2) .042(2) .000(2) .000(2) -.008(2)
C1B# .035(2) .032(2) .035(2) .004(2) .002(2) -.002(2)
C1B* .034(2) .033(2) .036(2) .001(2) .002(2) -.001(2)
C2A .046(2) .028(2) .034(2) .000(2) .003(2) .001(2)
C2A# .050(3) .033(2) .030(2) .005(2) .000(2) .003(2)
C2A* .035(2) .047(2) .038(3) -.006(2) -.007(2) -.003(2)
C2B .035(2) .036(2) .038(3) .007(2) -.001(2) .004(2)
C2B# .043(2) .044(2) .043(3) .008(2) -.011(2) -.009(2)
C2B* .034(2) .054(3) .038(2) .000(2) .008(2) .007(2)
C3A .052(3) .034(2) .051(3) -.004(2) .005(2) -.006(2)
C3A# .060(3) .030(2) .041(3) .007(2) -.003(2) -.001(2)
C3A* .043(3) .060(3) .033(2) .002(2) -.004(2) .000(2)
C3B .047(3) .055(3) .035(3) .009(2) .003(2) .005(2)
C3B# .053(3) .042(2) .035(2) .007(2) -.003(2) -.011(2)
C3B* .028(2) .067(3) .049(3) .004(2) .005(2) .011(2)
C4A .057(3) .038(2) .047(3) -.012(2) .006(2) -.007(2)
C4A# .038(2) .040(2) .030(2) .006(2) .001(2) -.006(2)
C4A* .043(2) .046(3) .030(2) .002(2) .006(2) .000(2)
C4B .041(2) .054(3) .044(3) .014(2) -.006(2) -.010(2)
C4B# .039(2) .033(2) .037(2) .006(2) -.001(2) -.003(2)
C4B* .040(2) .042(2) .046(3) .004(2) .000(2) .005(2)
C5A .053(3) .035(2) .044(3) .001(2) .003(2) .003(2)
C5A# .043(2) .045(2) .032(2) .006(2) -.002(2) .004(2)
C5A* .038(2) .055(3) .042(3) -.007(2) -.003(2) .001(2)
C5B .057(3) .041(2) .059(3) -.004(2) .005(3) .006(2)
C5B# .043(2) .051(2) .046(3) .015(2) -.016(2) -.011(2)
C5B* .032(2) .054(3) .047(3) .000(2) .007(2) .013(2)
C6A .065(3) .044(3) .057(3) .012(2) .009(3) .006(3)
C6A# .040(2) .028(2) .036(2) .002(2) .002(2) .004(2)
C6A* .040(2) .047(2) .033(2) .001(2) -.010(2) .001(2)
C6B .072(4) .053(3) .097(5) -.015(3) .010(4) .020(3)
C6B# .053(3) .046(2) .035(2) .006(2) -.004(2) -.012(2)
C6B* .031(2) .050(3) .057(3) .002(2) .003(2) .008(2)
C7A .088(4) .030(2) .085(4) .009(2) .010(3) .000(3)
C7B .082(4) .094(5) .072(4) -.005(4) .033(3) .022(4)
C8A .075(3) .036(2) .087(4) -.006(2) .003(3) -.013(3)
C8B .074(4) .089(4) .046(3) .006(3) .017(3) .004(3)

loop_
_geom_bond_atom_site_label_1
_geom_bond_atom_site_label_2
_geom_bond_site_symmetry_1
_geom_bond_site_symmetry_2
_geom_bond_distance
_geom_bond_publ_flag
O1A C1A ? ? 1.478(4) yes
O1A C4A ? ? 1.346(4) yes
O1B C1B ? ? 1.496(4) yes
O1B C4B ? ? 1.357(5) yes
O2A C4A ? ? 1.222(5) yes
O2B C4B ? ? 1.213(5) yes
O4A# C4A# ? ? 1.372(5) yes
O4A# H4A# ? ? .92(5) no
O4A* C4A* ? ? 1.367(5) yes
O4A* H4A* ? ? .87(5) no
O4B# C4B# ? ? 1.379(4) yes
O4B# H4B# ? ? .82(4) no
O4B* C4B* ? ? 1.368(5) yes
O4B* H4B* ? ? .84(5) no
C1A C1A# ? ? 1.521(5) yes
C1A C1A* ? ? 1.524(5) yes
C1A C2A ? ? 1.515(5) yes
C1A# C2A# ? ? 1.386(5) no
C1A# C6A# ? ? 1.381(5) no
C1A* C2A* ? ? 1.384(5) no
C1A* C6A* ? ? 1.375(5) no
C1B C1B# ? ? 1.525(5) yes
C1B C1B* ? ? 1.514(5) yes
C1B C2B ? ? 1.509(5) yes
C1B# C2B# ? ? 1.384(5) no
C1B# C6B# ? ? 1.383(5) no
C1B* C2B* ? ? 1.388(5) no
C1B* C6B* ? ? 1.388(5) no
C2A C3A ? ? 1.383(5) yes
C2A C5A ? ? 1.377(5) no
C2A# C3A# ? ? 1.372(6) no
C2A# H2A# ? ? .9788 no
C2A* C3A* ? ? 1.381(6) no
C2A* H2A* ? ? .9790 no
C2B C3B ? ? 1.377(6) yes
C2B C5B ? ? 1.381(5) no
C2B# C3B# ? ? 1.390(5) no
C2B# H2B# ? ? .9787 no
C2B* C3B* ? ? 1.378(5) no
C2B* H2B* ? ? .9789 no
C3A C4A ? ? 1.454(6) yes
C3A C8A ? ? 1.397(6) no
C3A# C4A# ? ? 1.377(6) no
C3A# H3A# ? ? .9789 no
C3A* C4A* ? ? 1.376(5) no
C3A* H3A* ? ? .9792 no
C3B C4B ? ? 1.457(6) yes
C3B C8B ? ? 1.374(6) no
C3B# C4B# ? ? 1.372(5) no
C3B# H3B# ? ? .9792 no
C3B* C4B* ? ? 1.382(5) no
C3B* H3B* ? ? .9784 no
C4A# C5A# ? ? 1.390(5) no
C4A* C5A* ? ? 1.384(6) no
C4B# C5B# ? ? 1.375(5) no
C4B* C5B* ? ? 1.383(5) no
C5A C6A ? ? 1.391(5) no
C5A H5A ? ? .9784 no
C5A# C6A# ? ? 1.383(5) no
C5A# H5A# ? ? .9789 no
C5A* C6A* ? ? 1.376(5) no
C5A* H5A* ? ? .9787 no
C5B C6B ? ? 1.374(7) no
C5B H5B ? ? .9795 no
C5B# C6B# ? ? 1.382(5) no
C5B# H5B# ? ? .9785 no
C5B* C6B* ? ? 1.372(6) no
C5B* H5B* ? ? .9791 no
C6A C7A ? ? 1.384(6) no
C6A H6A ? ? .9789 no
C6A# H6A# ? ? .9786 no
C6A* H6A* ? ? .9788 no
C6B C7B ? ? 1.396(8) no
C6B H6B ? ? .9786 no
C6B# H6B# ? ? .9792 no
C6B* H6B* ? ? .9789 no
C7A C8A ? ? 1.367(7) no
C7A H7A ? ? .9791 no
C7B C8B ? ? 1.365(7) no
C7B H7B ? ? .9790 no
C8A H8A ? ? .9800 no
C8B H8B ? ? .9784 no
